data_7134152
loop_
_publ_author_name
'Hu, Yiming'
'Wang, Fiona Yihan'
'Xie, Yi'
'Coleman, Benjamin D.'
'Stern, Charlotte L.'
'Mirkin, Chad A.'

_publ_section_title
;
 Manipulating metal--ligand binding in allosteric coordination complexes
 through ring strain
;
_journal_name_full 'Chemical Communications'
_journal_paper_doi 10.1039/D4CC06135G
_journal_year 2025
_chemical_formula_moiety 'C33 H38 N5 P Pt S, 2(B F4)'
_chemical_formula_sum 'C33 H38 B2 F8 N5 P Pt S'
_chemical_formula_weight 936.42
_space_group_crystal_system triclinic
_space_group_IT_number 2
_space_group_name_Hall '-P 1'
_space_group_name_H-M_alt 'P -1'
_atom_sites_solution_hydrogens geom
_atom_sites_solution_primary dual
_audit_creation_date 2023-08-30
_audit_creation_method
;
Olex2 1.5
(compiled 2023.03.06 svn.rbb2c1857 for OlexSys, GUI svn.r6748)
;
_audit_update_record
;
2023-09-18 deposited with the CCDC.	2025-01-01 downloaded from the CCDC.
;
_cell_angle_alpha 68.424(2)
_cell_angle_beta 79.210(2)
_cell_angle_gamma 73.111(2)
_cell_formula_units_Z 2
_cell_length_a 10.3866(2)
_cell_length_b 12.6158(2)
_cell_length_c 15.7425(3)
_cell_measurement_reflns_used 32719
_cell_measurement_temperature 113(19)
_cell_measurement_theta_max 31.2970
_cell_measurement_theta_min 2.3700
_cell_volume 1828.04(6)
_computing_cell_refinement 'CrysAlisPro 1.171.42.85a (Rigaku OD, 2023)'
_computing_data_collection 'CrysAlisPro 1.171.42.85a (Rigaku OD, 2023)'
_computing_data_reduction 'CrysAlisPro 1.171.42.85a (Rigaku OD, 2023)'
_computing_molecular_graphics 'Olex2 1.5 (Dolomanov et al., 2009)'
_computing_publication_material 'Olex2 1.5 (Dolomanov et al., 2009)'
_computing_structure_refinement 'SHELXL 2018/3 (Sheldrick, 2015)'
_computing_structure_solution 'SHELXT 2018/2 (Sheldrick, 2018)'
_diffrn_ambient_environment N~2~
_diffrn_ambient_temperature 113(19)
_diffrn_detector 'Hybrid Pixel Array Detector'
_diffrn_detector_area_resol_mean 10.0000
_diffrn_detector_type HyPix
_diffrn_measured_fraction_theta_full 0.999
_diffrn_measured_fraction_theta_max 0.822
_diffrn_measurement_details
;
List of Runs (angles in degrees, time in seconds):

  # Type    Start    End  Width  t~exp~   \w     \q     \k     \f   Frames
#--------------------------------------------------------------------------
  1  \w    -70.00   5.00   0.50    1.00    --    5.70 -19.00 150.00  150
  2  \w    -67.00  21.00   0.50    1.00    --    5.70 -57.00  30.00  176
  3  \w    -70.00   5.00   0.50    1.00    --    5.70 -19.00 -90.00  150
  4  \w    -23.00  38.00   0.50    1.00    --    5.70 -99.00-150.00  122
  5  \w    -23.00  28.00   0.50    1.00    --   -4.45 -99.00 -90.00  102
  6  \w    -80.00   5.00   0.50    1.00    --   -4.45 -19.00-150.00  170
  7  \w    -23.00  28.00   0.50    1.00    --   -4.45 -99.00  30.00  102
  8  \w    -77.00  11.00   0.50    1.00    --   -4.45 -57.00  90.00  176
  9  \w    -23.00  28.00   0.50    1.00    --   -4.45 -99.00 150.00  102
;
_diffrn_measurement_device 'four-circle diffractometer'
_diffrn_measurement_device_type 'XtaLAB Synergy, Single source at offset/far, HyPix'
_diffrn_measurement_method '\w scans'
_diffrn_orient_matrix_type 'CrysAlisPro convention (1999,Acta A55,543-557)'
_diffrn_orient_matrix_UB_11 0.0299706000
_diffrn_orient_matrix_UB_12 -0.0253775000
_diffrn_orient_matrix_UB_13 -0.0346081000
_diffrn_orient_matrix_UB_21 -0.0150987000
_diffrn_orient_matrix_UB_22 0.0563097000
_diffrn_orient_matrix_UB_23 -0.0340337000
_diffrn_orient_matrix_UB_31 0.0633176000
_diffrn_orient_matrix_UB_32 0.0083233000
_diffrn_orient_matrix_UB_33 0.0032920000
_diffrn_radiation_monochromator mirror
_diffrn_radiation_probe x-ray
_diffrn_radiation_type 'Mo K\a'
_diffrn_radiation_wavelength 0.71073
_diffrn_reflns_av_R_equivalents 0.0979
_diffrn_reflns_av_unetI/netI 0.0570
_diffrn_reflns_Laue_measured_fraction_full 0.999
_diffrn_reflns_Laue_measured_fraction_max 0.822
_diffrn_reflns_limit_h_max 13
_diffrn_reflns_limit_h_min -14
_diffrn_reflns_limit_k_max 18
_diffrn_reflns_limit_k_min -17
_diffrn_reflns_limit_l_max 21
_diffrn_reflns_limit_l_min -21
_diffrn_reflns_number 40669
_diffrn_reflns_point_group_measured_fraction_full 0.999
_diffrn_reflns_point_group_measured_fraction_max 0.822
_diffrn_reflns_theta_full 25.242
_diffrn_reflns_theta_max 30.913
_diffrn_reflns_theta_min 2.327
_diffrn_source 'micro-focus sealed X-ray tube'
_diffrn_source_type 'PhotonJet (Mo) X-ray Source'
_exptl_absorpt_coefficient_mu 4.012
_exptl_absorpt_correction_T_max 1.00000
_exptl_absorpt_correction_T_min 0.38227
_exptl_absorpt_correction_type multi-scan
_exptl_absorpt_process_details
;
CrysAlisPro 1.171.42.85a (Rigaku Oxford Diffraction, 2023)
Empirical absorption correction using spherical harmonics,
implemented in SCALE3 ABSPACK scaling algorithm.
;
_exptl_crystal_colour colourless
_exptl_crystal_colour_primary colourless
_exptl_crystal_density_diffrn 1.701
_exptl_crystal_description plate
_exptl_crystal_F_000 924
_exptl_crystal_size_max 0.51
_exptl_crystal_size_mid 0.35
_exptl_crystal_size_min 0.15
_refine_diff_density_max 3.585
_refine_diff_density_min -3.985
_refine_diff_density_rms 0.197
_refine_ls_extinction_method none
_refine_ls_goodness_of_fit_ref 1.172
_refine_ls_hydrogen_treatment constr
_refine_ls_matrix_type full
_refine_ls_number_parameters 463
_refine_ls_number_reflns 9492
_refine_ls_number_restraints 0
_refine_ls_restrained_S_all 1.172
_refine_ls_R_factor_all 0.0450
_refine_ls_R_factor_gt 0.0415
_refine_ls_shift/su_max 0.001
_refine_ls_shift/su_mean 0.000
_refine_ls_structure_factor_coef Fsqd
_refine_ls_weighting_details 'w=1/[\s^2^(Fo^2^)+(0.0659P)^2^] where P=(Fo^2^+2Fc^2^)/3'
_refine_ls_weighting_scheme calc
_refine_ls_wR_factor_gt 0.1108
_refine_ls_wR_factor_ref 0.1122
_reflns_Friedel_coverage 0.000
_reflns_number_gt 8720
_reflns_number_total 9492
_reflns_threshold_expression 'I > 2\s(I)'
_cod_data_source_file d4cc06135g2.cif
_cod_data_source_block fw-353-1_auto
_cod_original_cell_volume 1828.04(7)
_cod_database_code 7134152
_shelx_shelxl_version_number 2018/3
_chemical_oxdiff_formula 'C Pt N B F P S'
_shelx_space_group_comment
;
The symmetry employed for this shelxl refinement is uniquely defined
by the following loop, which should always be used as a source of
symmetry information in preference to the above space-group names.
They are only intended as comments.
;
_shelx_estimated_absorpt_t_max 0.584
_shelx_estimated_absorpt_t_min 0.234
_olex2_refinement_description
;
1. Fixed Uiso
 At 1.2 times of:
  All C(H) groups, {H9A,H9B,H9C} of C9, All C(H,H) groups
 At 1.5 times of:
  {H1A,H1B,H1C} of C1, {H33A,H33B,H33C} of C33
2.a Secondary CH2 refined with riding coordinates:
 C22(H22A,H22B), C24(H24A,H24B), C5(H5A,H5B), C23(H23A,H23B), C25(H25A,H25B)
2.b Aromatic/amide H refined with riding coordinates:
 C3(H3), C6(H6), C15(H15), C4(H4), C21(H21), C17(H17), C19(H19), C11(H11),
 C7(H7), C14(H14), C20(H20), C12(H12), C18(H18), C13(H13), C27(H27), C28(H28),
 C31(H31), C29(H29), C30(H30)
2.c Idealised Me refined as rotating group:
 C9(H9A,H9B,H9C), C33(H33A,H33B,H33C), C1(H1A,H1B,H1C)
;
_olex2_submission_special_instructions 'No special instructions were received'
_oxdiff_exptl_absorpt_empirical_details
;
Empirical correction (ABSPACK) includes:
- Absorption correction using spherical harmonics
- Frame scaling
;
_oxdiff_exptl_absorpt_empirical_full_max 1.646
_oxdiff_exptl_absorpt_empirical_full_min 0.624

loop_
_space_group_symop_operation_xyz
'x, y, z'
'-x, -y, -z'

loop_
_atom_site_label
_atom_site_type_symbol
_atom_site_fract_x
_atom_site_fract_y
_atom_site_fract_z
_atom_site_U_iso_or_equiv
_atom_site_adp_type
_atom_site_occupancy
_atom_site_site_symmetry_order
_atom_site_calc_flag
_atom_site_refinement_flags_posn
_atom_site_refinement_flags_adp
_atom_site_refinement_flags_occupancy
_atom_site_disorder_assembly
_atom_site_disorder_group
Pt1 Pt 0.26173(2) 0.64492(2) 0.62428(2) 0.01438(6) Uani 1 1 d . . . . .
P1 P 0.26329(10) 0.46597(8) 0.74103(7) 0.01494(19) Uani 1 1 d . . . . .
S1 S -0.21266(13) 0.14075(11) 0.96215(8) 0.0325(3) Uani 1 1 d . . . . .
F7 F 0.3773(3) -0.0044(2) 0.67554(19) 0.0367(6) Uani 1 1 d . . . . .
F5 F 0.2271(3) 0.1705(3) 0.6234(2) 0.0475(8) Uani 1 1 d . . . . .
F8 F 0.1618(3) -0.0001(3) 0.6616(2) 0.0434(7) Uani 1 1 d . . . . .
F6 F 0.2085(3) 0.0559(3) 0.7727(2) 0.0456(8) Uani 1 1 d . . . . .
N5 N 0.2191(4) 0.5237(3) 0.4977(2) 0.0202(7) Uani 1 1 d . . . . .
F3 F -0.2439(4) 0.6987(4) 0.6057(2) 0.0578(9) Uani 1 1 d . . . . .
N1 N 0.3324(3) 0.6994(3) 0.7101(2) 0.0174(7) Uani 1 1 d . . . . .
N4 N 0.0725(3) 0.6846(3) 0.4940(2) 0.0203(7) Uani 1 1 d . . . . .
F1 F -0.3368(3) 0.7632(4) 0.7217(3) 0.0652(11) Uani 1 1 d . . . . .
N3 N 0.1224(4) 0.8587(3) 0.4853(2) 0.0210(7) Uani 1 1 d . . . . .
N2 N 0.3163(4) 0.8837(3) 0.4903(2) 0.0217(7) Uani 1 1 d . . . . .
F2 F -0.1186(3) 0.6704(4) 0.7168(3) 0.0622(10) Uani 1 1 d . . . . .
C9 C 0.3408(4) 0.4263(4) 0.5131(3) 0.0231(8) Uani 1 1 d . . . . .
H9A H 0.396922 0.431556 0.454898 0.028 Uiso 1 1 calc R U . . .
H9B H 0.314513 0.351360 0.537295 0.028 Uiso 1 1 calc R U . . .
H9C H 0.392162 0.431168 0.557208 0.028 Uiso 1 1 calc R U . . .
C8 C 0.1820(4) 0.6091(3) 0.5353(3) 0.0152(7) Uani 1 1 d . . . . .
C16 C 0.4188(4) 0.3557(3) 0.7375(3) 0.0197(8) Uani 1 1 d . . . . .
C10 C 0.2420(4) 0.4857(3) 0.8519(3) 0.0173(7) Uani 1 1 d . . . . .
C3 C 0.2507(5) 0.9834(3) 0.4254(3) 0.0263(9) Uani 1 1 d . . . . .
H3 H 0.284635 1.050483 0.390231 0.032 Uiso 1 1 calc R U . . .
C6 C 0.0414(4) 0.6472(4) 0.4297(3) 0.0251(9) Uani 1 1 d . . . . .
H6 H -0.030694 0.685378 0.391415 0.030 Uiso 1 1 calc R U . . .
C15 C 0.3316(5) 0.4217(4) 0.9190(3) 0.0269(9) Uani 1 1 d . . . . .
H15 H 0.409134 0.364511 0.907823 0.032 Uiso 1 1 calc R U . . .
C2 C 0.2381(4) 0.8071(3) 0.5270(3) 0.0194(8) Uani 1 1 d . . . . .
C32 C 0.3546(4) 0.7302(3) 0.7627(3) 0.0184(8) Uani 1 1 d . . . . .
F4 F -0.2732(7) 0.5667(4) 0.7455(4) 0.104(2) Uani 1 1 d . . . . .
C4 C 0.1288(5) 0.9675(4) 0.4214(3) 0.0255(9) Uani 1 1 d . . . . .
H4 H 0.061135 1.020466 0.382494 0.031 Uiso 1 1 calc R U . . .
C22 C 0.1237(4) 0.4021(3) 0.7450(3) 0.0180(7) Uani 1 1 d . . . . .
H22A H 0.039934 0.465698 0.733406 0.022 Uiso 1 1 calc R U . . .
H22B H 0.142546 0.368619 0.694786 0.022 Uiso 1 1 calc R U . . .
C21 C 0.4227(5) 0.2466(4) 0.7327(3) 0.0254(9) Uani 1 1 d . . . . .
H21 H 0.340829 0.225589 0.735791 0.030 Uiso 1 1 calc R U . . .
C17 C 0.5401(4) 0.3853(4) 0.7349(3) 0.0266(9) Uani 1 1 d . . . . .
H17 H 0.538611 0.459399 0.738152 0.032 Uiso 1 1 calc R U . . .
C33 C 0.3794(5) 0.7663(4) 0.8350(3) 0.0279(10) Uani 1 1 d . . . . .
H33A H 0.465996 0.788516 0.819401 0.042 Uiso 1 1 calc R U . . .
H33B H 0.382226 0.701051 0.893209 0.042 Uiso 1 1 calc R U . . .
H33C H 0.306695 0.833727 0.840840 0.042 Uiso 1 1 calc R U . . .
C19 C 0.6650(5) 0.1992(5) 0.7204(3) 0.0366(12) Uani 1 1 d . . . . .
H19 H 0.749424 0.146484 0.713454 0.044 Uiso 1 1 calc R U . . .
C1 C 0.4524(5) 0.8637(4) 0.5152(3) 0.0259(9) Uani 1 1 d . . . . .
H1A H 0.512466 0.887668 0.459439 0.039 Uiso 1 1 calc R U . . .
H1B H 0.486405 0.780067 0.548786 0.039 Uiso 1 1 calc R U . . .
H1C H 0.449467 0.909939 0.554041 0.039 Uiso 1 1 calc R U . . .
C24 C -0.0284(4) 0.2669(4) 0.8400(3) 0.0214(8) Uani 1 1 d . . . . .
H24A H -0.019880 0.233851 0.790467 0.026 Uiso 1 1 calc R U . . .
H24B H -0.107433 0.335251 0.830842 0.026 Uiso 1 1 calc R U . . .
C11 C 0.1277(4) 0.5690(3) 0.8700(3) 0.0221(8) Uani 1 1 d . . . . .
H11 H 0.065828 0.612832 0.824674 0.026 Uiso 1 1 calc R U . . .
C7 C 0.1335(5) 0.5458(4) 0.4322(3) 0.0263(9) Uani 1 1 d . . . . .
H7 H 0.138731 0.498543 0.396011 0.032 Uiso 1 1 calc R U . . .
C5 C 0.0135(4) 0.7985(3) 0.5063(3) 0.0216(8) Uani 1 1 d . . . . .
H5A H -0.026423 0.787888 0.570274 0.026 Uiso 1 1 calc R U . . .
H5B H -0.058479 0.844988 0.464607 0.026 Uiso 1 1 calc R U . . .
C14 C 0.3073(5) 0.4415(4) 1.0025(3) 0.0336(11) Uani 1 1 d . . . . .
H14 H 0.368509 0.397300 1.048219 0.040 Uiso 1 1 calc R U . . .
C20 C 0.5456(5) 0.1687(4) 0.7235(3) 0.0330(11) Uani 1 1 d . . . . .
H20 H 0.548058 0.094886 0.719371 0.040 Uiso 1 1 calc R U . . .
C12 C 0.1045(5) 0.5877(4) 0.9530(3) 0.0261(9) Uani 1 1 d . . . . .
H12 H 0.026158 0.643746 0.964735 0.031 Uiso 1 1 calc R U . . .
C18 C 0.6612(5) 0.3062(5) 0.7275(3) 0.0353(11) Uani 1 1 d . . . . .
H18 H 0.743345 0.325291 0.727312 0.042 Uiso 1 1 calc R U . . .
C13 C 0.1952(5) 0.5249(4) 1.0200(3) 0.0307(10) Uani 1 1 d . . . . .
H13 H 0.180251 0.539109 1.076659 0.037 Uiso 1 1 calc R U . . .
C23 C 0.0989(4) 0.3060(4) 0.8357(3) 0.0218(8) Uani 1 1 d . . . . .
H23A H 0.177515 0.237352 0.843638 0.026 Uiso 1 1 calc R U . . .
H23B H 0.090959 0.335766 0.887009 0.026 Uiso 1 1 calc R U . . .
C26 C -0.1970(5) 0.0267(4) 0.9190(3) 0.0265(9) Uani 1 1 d . . . . .
C27 C -0.0891(5) -0.0104(4) 0.8607(3) 0.0290(9) Uani 1 1 d . . . . .
H27 H -0.015788 0.026459 0.841421 0.035 Uiso 1 1 calc R U . . .
C25 C -0.0490(5) 0.1743(4) 0.9329(3) 0.0279(9) Uani 1 1 d . . . . .
H25A H -0.032533 0.200872 0.980840 0.033 Uiso 1 1 calc R U . . .
H25B H 0.020338 0.100783 0.934747 0.033 Uiso 1 1 calc R U . . .
C28 C -0.0889(6) -0.1012(4) 0.8311(3) 0.0372(12) Uani 1 1 d . . . . .
H28 H -0.014074 -0.126488 0.792213 0.045 Uiso 1 1 calc R U . . .
C31 C -0.3029(5) -0.0292(4) 0.9462(4) 0.0373(11) Uani 1 1 d . . . . .
H31 H -0.377005 -0.005087 0.986072 0.045 Uiso 1 1 calc R U . . .
B1 B -0.2464(6) 0.6727(4) 0.6996(4) 0.0295(11) Uani 1 1 d . . . . .
C29 C -0.1937(7) -0.1556(5) 0.8564(4) 0.0500(16) Uani 1 1 d . . . . .
H29 H -0.192921 -0.216356 0.834218 0.060 Uiso 1 1 calc R U . . .
B2 B 0.2436(5) 0.0556(4) 0.6827(4) 0.0274(10) Uani 1 1 d . . . . .
C30 C -0.3012(7) -0.1197(5) 0.9155(5) 0.0539(16) Uani 1 1 d . . . . .
H30 H -0.373801 -0.157329 0.934876 0.065 Uiso 1 1 calc R U . . .

loop_
_atom_site_aniso_label
_atom_site_aniso_U_11
_atom_site_aniso_U_22
_atom_site_aniso_U_33
_atom_site_aniso_U_23
_atom_site_aniso_U_13
_atom_site_aniso_U_12
Pt1 0.01413(9) 0.01446(9) 0.01517(9) -0.00512(6) 0.00009(6) -0.00506(6)
P1 0.0133(5) 0.0159(4) 0.0157(4) -0.0050(4) -0.0007(4) -0.0044(3)
S1 0.0388(7) 0.0365(6) 0.0315(6) -0.0179(5) 0.0142(5) -0.0252(5)
F7 0.0309(15) 0.0330(14) 0.0330(15) -0.0058(12) 0.0028(12) 0.0017(11)
F5 0.0392(16) 0.0274(14) 0.065(2) 0.0081(14) -0.0222(15) -0.0114(13)
F8 0.0490(19) 0.0398(16) 0.0454(18) -0.0081(14) -0.0122(15) -0.0200(14)
F6 0.0410(18) 0.059(2) 0.0404(17) -0.0268(15) 0.0109(14) -0.0130(15)
N5 0.0230(18) 0.0200(16) 0.0197(16) -0.0082(13) 0.0012(14) -0.0081(13)
F3 0.071(3) 0.061(2) 0.0467(19) -0.0221(17) -0.0189(18) -0.0099(18)
N1 0.0147(16) 0.0206(16) 0.0198(16) -0.0062(13) 0.0022(13) -0.0117(13)
N4 0.0197(17) 0.0226(16) 0.0192(16) -0.0074(13) -0.0047(13) -0.0033(13)
F1 0.0325(18) 0.077(3) 0.103(3) -0.065(2) -0.0019(19) 0.0041(17)
N3 0.0237(18) 0.0167(15) 0.0201(17) -0.0060(13) -0.0033(14) -0.0004(13)
N2 0.0291(19) 0.0160(15) 0.0198(16) -0.0074(13) 0.0060(14) -0.0085(14)
F2 0.0295(17) 0.096(3) 0.051(2) -0.021(2) -0.0100(15) -0.0006(18)
C9 0.024(2) 0.0207(18) 0.023(2) -0.0083(16) -0.0001(16) -0.0031(15)
C8 0.0121(17) 0.0173(17) 0.0155(17) -0.0036(14) 0.0036(14) -0.0078(14)
C16 0.0184(19) 0.0191(17) 0.0183(18) -0.0050(14) -0.0016(15) -0.0011(14)
C10 0.0211(19) 0.0179(17) 0.0156(17) -0.0046(14) 0.0009(15) -0.0114(14)
C3 0.042(3) 0.0150(17) 0.0200(19) -0.0057(15) 0.0056(18) -0.0093(17)
C6 0.027(2) 0.029(2) 0.024(2) -0.0111(17) -0.0052(17) -0.0082(17)
C15 0.028(2) 0.025(2) 0.028(2) -0.0098(17) -0.0077(18) -0.0009(17)
C2 0.022(2) 0.0180(18) 0.0220(19) -0.0103(15) -0.0001(16) -0.0074(15)
C32 0.0165(19) 0.0171(17) 0.0208(19) -0.0031(15) -0.0012(15) -0.0072(14)
F4 0.181(6) 0.054(3) 0.083(3) 0.010(2) -0.031(4) -0.070(3)
C4 0.037(2) 0.0172(18) 0.0173(19) -0.0051(15) 0.0011(17) -0.0016(16)
C22 0.0156(18) 0.0182(17) 0.0186(18) -0.0039(14) -0.0021(15) -0.0044(14)
C21 0.026(2) 0.0214(19) 0.027(2) -0.0071(16) -0.0051(17) -0.0018(16)
C17 0.021(2) 0.033(2) 0.025(2) -0.0083(18) -0.0021(17) -0.0070(17)
C33 0.040(3) 0.029(2) 0.021(2) -0.0095(17) -0.0078(19) -0.0122(19)
C19 0.027(2) 0.043(3) 0.027(2) -0.013(2) -0.006(2) 0.014(2)
C1 0.026(2) 0.026(2) 0.030(2) -0.0129(18) 0.0068(18) -0.0158(17)
C24 0.022(2) 0.0244(19) 0.0195(19) -0.0064(15) -0.0020(16) -0.0101(16)
C11 0.021(2) 0.0210(18) 0.024(2) -0.0054(15) -0.0012(16) -0.0078(15)
C7 0.036(3) 0.025(2) 0.021(2) -0.0098(17) -0.0065(18) -0.0070(18)
C5 0.021(2) 0.0207(18) 0.0226(19) -0.0074(15) -0.0004(16) -0.0048(15)
C14 0.038(3) 0.037(2) 0.024(2) -0.0088(19) -0.012(2) -0.003(2)
C20 0.036(3) 0.026(2) 0.028(2) -0.0111(18) -0.007(2) 0.0098(19)
C12 0.028(2) 0.026(2) 0.025(2) -0.0125(17) 0.0068(17) -0.0088(17)
C18 0.015(2) 0.054(3) 0.030(2) -0.011(2) -0.0033(18) -0.001(2)
C13 0.043(3) 0.034(2) 0.019(2) -0.0107(18) 0.0017(19) -0.015(2)
C23 0.024(2) 0.0230(19) 0.0208(19) -0.0035(16) -0.0048(16) -0.0124(16)
C26 0.031(2) 0.025(2) 0.025(2) -0.0044(17) -0.0079(18) -0.0112(17)
C27 0.037(3) 0.030(2) 0.018(2) -0.0038(17) -0.0039(18) -0.0111(19)
C25 0.036(2) 0.035(2) 0.020(2) -0.0068(17) 0.0003(18) -0.025(2)
C28 0.065(4) 0.023(2) 0.023(2) -0.0056(17) -0.014(2) -0.006(2)
C31 0.026(2) 0.035(2) 0.053(3) -0.008(2) -0.003(2) -0.018(2)
B1 0.034(3) 0.025(2) 0.029(3) -0.010(2) -0.006(2) -0.004(2)
C29 0.074(5) 0.038(3) 0.053(3) -0.019(3) -0.025(3) -0.017(3)
B2 0.027(3) 0.022(2) 0.032(3) -0.007(2) -0.006(2) -0.0033(19)
C30 0.054(4) 0.039(3) 0.079(5) -0.016(3) -0.016(3) -0.024(3)

loop_
_atom_type_symbol
_atom_type_description
_atom_type_scat_dispersion_real
_atom_type_scat_dispersion_imag
_atom_type_scat_source
C C 0.0033 0.0016 'International Tables Vol C Tables 4.2.6.8 and 6.1.1.4'
H H 0.0000 0.0000 'International Tables Vol C Tables 4.2.6.8 and 6.1.1.4'
B B 0.0013 0.0007 'International Tables Vol C Tables 4.2.6.8 and 6.1.1.4'
F F 0.0171 0.0103 'International Tables Vol C Tables 4.2.6.8 and 6.1.1.4'
N N 0.0061 0.0033 'International Tables Vol C Tables 4.2.6.8 and 6.1.1.4'
P P 0.1023 0.0942 'International Tables Vol C Tables 4.2.6.8 and 6.1.1.4'
Pt Pt -1.7033 8.3905 'International Tables Vol C Tables 4.2.6.8 and 6.1.1.4'
S S 0.1246 0.1234 'International Tables Vol C Tables 4.2.6.8 and 6.1.1.4'

loop_
_geom_angle_atom_site_label_1
_geom_angle_atom_site_label_2
_geom_angle_atom_site_label_3
_geom_angle
_geom_angle_site_symmetry_1
_geom_angle_site_symmetry_3
_geom_angle_publ_flag
N1 Pt1 P1 89.22(10) . . ?
C8 Pt1 P1 95.69(11) . . ?
C8 Pt1 N1 174.02(13) . . ?
C8 Pt1 C2 83.37(15) . . ?
C2 Pt1 P1 173.56(12) . . ?
C2 Pt1 N1 91.37(15) . . ?
C16 P1 Pt1 113.26(14) . . ?
C16 P1 C10 107.05(18) . . ?
C16 P1 C22 107.52(19) . . ?
C10 P1 Pt1 109.88(12) . . ?
C10 P1 C22 104.10(18) . . ?
C22 P1 Pt1 114.40(13) . . ?
C26 S1 C25 104.6(2) . . ?
C8 N5 C9 126.8(3) . . ?
C8 N5 C7 110.4(3) . . ?
C7 N5 C9 122.4(4) . . ?
C32 N1 Pt1 171.0(3) . . ?
C8 N4 C6 110.6(3) . . ?
C8 N4 C5 122.4(3) . . ?
C6 N4 C5 126.2(3) . . ?
C2 N3 C4 110.5(4) . . ?
C2 N3 C5 121.3(3) . . ?
C4 N3 C5 128.2(4) . . ?
C3 N2 C1 125.0(4) . . ?
C2 N2 C3 110.4(4) . . ?
C2 N2 C1 124.6(3) . . ?
N5 C9 H9A 109.5 . . ?
N5 C9 H9B 109.5 . . ?
N5 C9 H9C 109.5 . . ?
H9A C9 H9B 109.5 . . ?
H9A C9 H9C 109.5 . . ?
H9B C9 H9C 109.5 . . ?
N5 C8 Pt1 133.8(3) . . ?
N5 C8 N4 105.6(3) . . ?
N4 C8 Pt1 120.4(3) . . ?
C21 C16 P1 122.8(3) . . ?
C21 C16 C17 119.6(4) . . ?
C17 C16 P1 117.5(3) . . ?
C15 C10 P1 123.5(3) . . ?
C15 C10 C11 119.2(4) . . ?
C11 C10 P1 117.3(3) . . ?
N2 C3 H3 126.5 . . ?
C4 C3 N2 107.0(4) . . ?
C4 C3 H3 126.5 . . ?
N4 C6 H6 126.8 . . ?
C7 C6 N4 106.5(4) . . ?
C7 C6 H6 126.8 . . ?
C10 C15 H15 120.1 . . ?
C14 C15 C10 119.9(4) . . ?
C14 C15 H15 120.1 . . ?
N3 C2 Pt1 120.3(3) . . ?
N2 C2 Pt1 133.9(3) . . ?
N2 C2 N3 105.8(4) . . ?
N1 C32 C33 177.0(4) . . ?
N3 C4 H4 126.9 . . ?
C3 C4 N3 106.2(4) . . ?
C3 C4 H4 126.9 . . ?
P1 C22 H22A 108.6 . . ?
P1 C22 H22B 108.6 . . ?
H22A C22 H22B 107.6 . . ?
C23 C22 P1 114.6(3) . . ?
C23 C22 H22A 108.6 . . ?
C23 C22 H22B 108.6 . . ?
C16 C21 H21 119.8 . . ?
C20 C21 C16 120.3(4) . . ?
C20 C21 H21 119.8 . . ?
C16 C17 H17 120.3 . . ?
C18 C17 C16 119.5(4) . . ?
C18 C17 H17 120.3 . . ?
C32 C33 H33A 109.5 . . ?
C32 C33 H33B 109.5 . . ?
C32 C33 H33C 109.5 . . ?
H33A C33 H33B 109.5 . . ?
H33A C33 H33C 109.5 . . ?
H33B C33 H33C 109.5 . . ?
C20 C19 H19 119.9 . . ?
C18 C19 H19 119.9 . . ?
C18 C19 C20 120.2(4) . . ?
N2 C1 H1A 109.5 . . ?
N2 C1 H1B 109.5 . . ?
N2 C1 H1C 109.5 . . ?
H1A C1 H1B 109.5 . . ?
H1A C1 H1C 109.5 . . ?
H1B C1 H1C 109.5 . . ?
H24A C24 H24B 108.2 . . ?
C23 C24 H24A 109.8 . . ?
C23 C24 H24B 109.8 . . ?
C23 C24 C25 109.6(3) . . ?
C25 C24 H24A 109.8 . . ?
C25 C24 H24B 109.8 . . ?
C10 C11 H11 119.8 . . ?
C12 C11 C10 120.4(4) . . ?
C12 C11 H11 119.8 . . ?
N5 C7 H7 126.6 . . ?
C6 C7 N5 106.9(4) . . ?
C6 C7 H7 126.6 . . ?
N4 C5 N3 107.1(3) . . ?
N4 C5 H5A 110.3 . . ?
N4 C5 H5B 110.3 . . ?
N3 C5 H5A 110.3 . . ?
N3 C5 H5B 110.3 . . ?
H5A C5 H5B 108.5 . . ?
C15 C14 H14 119.5 . . ?
C13 C14 C15 120.9(4) . . ?
C13 C14 H14 119.5 . . ?
C21 C20 C19 119.6(5) . . ?
C21 C20 H20 120.2 . . ?
C19 C20 H20 120.2 . . ?
C11 C12 H12 119.7 . . ?
C11 C12 C13 120.5(4) . . ?
C13 C12 H12 119.7 . . ?
C17 C18 C19 120.8(5) . . ?
C17 C18 H18 119.6 . . ?
C19 C18 H18 119.6 . . ?
C14 C13 C12 119.0(4) . . ?
C14 C13 H13 120.5 . . ?
C12 C13 H13 120.5 . . ?
C22 C23 H23A 109.1 . . ?
C22 C23 H23B 109.1 . . ?
C24 C23 C22 112.4(3) . . ?
C24 C23 H23A 109.1 . . ?
C24 C23 H23B 109.1 . . ?
H23A C23 H23B 107.8 . . ?
C27 C26 S1 125.3(4) . . ?
C27 C26 C31 118.7(5) . . ?
C31 C26 S1 115.9(4) . . ?
C26 C27 H27 120.1 . . ?
C28 C27 C26 119.8(5) . . ?
C28 C27 H27 120.1 . . ?
S1 C25 H25A 108.2 . . ?
S1 C25 H25B 108.2 . . ?
C24 C25 S1 116.5(3) . . ?
C24 C25 H25A 108.2 . . ?
C24 C25 H25B 108.2 . . ?
H25A C25 H25B 107.3 . . ?
C27 C28 H28 119.0 . . ?
C29 C28 C27 121.9(5) . . ?
C29 C28 H28 119.0 . . ?
C26 C31 H31 119.7 . . ?
C30 C31 C26 120.6(6) . . ?
C30 C31 H31 119.7 . . ?
F3 B1 F2 107.0(4) . . ?
F1 B1 F3 107.4(4) . . ?
F1 B1 F2 108.0(4) . . ?
F4 B1 F3 110.6(5) . . ?
F4 B1 F1 114.2(5) . . ?
F4 B1 F2 109.3(5) . . ?
C28 C29 H29 120.8 . . ?
C28 C29 C30 118.5(5) . . ?
C30 C29 H29 120.8 . . ?
F7 B2 F5 109.7(4) . . ?
F7 B2 F8 109.8(4) . . ?
F7 B2 F6 108.3(4) . . ?
F5 B2 F8 110.0(4) . . ?
F5 B2 F6 109.2(4) . . ?
F6 B2 F8 109.8(4) . . ?
C31 C30 C29 120.4(6) . . ?
C31 C30 H30 119.8 . . ?
C29 C30 H30 119.8 . . ?

loop_
_geom_bond_atom_site_label_1
_geom_bond_atom_site_label_2
_geom_bond_distance
_geom_bond_site_symmetry_2
_geom_bond_publ_flag
Pt1 P1 2.3265(10) . ?
Pt1 N1 2.046(3) . ?
Pt1 C8 1.992(4) . ?
Pt1 C2 2.034(4) . ?
P1 C16 1.807(4) . ?
P1 C10 1.816(4) . ?
P1 C22 1.835(4) . ?
S1 C26 1.761(5) . ?
S1 C25 1.806(5) . ?
F7 B2 1.381(6) . ?
F5 B2 1.387(5) . ?
F8 B2 1.397(6) . ?
F6 B2 1.396(6) . ?
N5 C9 1.469(5) . ?
N5 C8 1.343(5) . ?
N5 C7 1.384(6) . ?
F3 B1 1.388(6) . ?
N1 C32 1.118(5) . ?
N4 C8 1.347(5) . ?
N4 C6 1.383(5) . ?
N4 C5 1.458(5) . ?
F1 B1 1.362(6) . ?
N3 C2 1.350(5) . ?
N3 C4 1.383(5) . ?
N3 C5 1.464(5) . ?
N2 C3 1.381(5) . ?
N2 C2 1.341(5) . ?
N2 C1 1.464(6) . ?
F2 B1 1.394(7) . ?
C9 H9A 0.9800 . ?
C9 H9B 0.9800 . ?
C9 H9C 0.9800 . ?
C16 C21 1.394(6) . ?
C16 C17 1.405(6) . ?
C10 C15 1.393(6) . ?
C10 C11 1.401(6) . ?
C3 H3 0.9500 . ?
C3 C4 1.355(7) . ?
C6 H6 0.9500 . ?
C6 C7 1.349(6) . ?
C15 H15 0.9500 . ?
C15 C14 1.392(6) . ?
C32 C33 1.459(6) . ?
F4 B1 1.348(7) . ?
C4 H4 0.9500 . ?
C22 H22A 0.9900 . ?
C22 H22B 0.9900 . ?
C22 C23 1.532(6) . ?
C21 H21 0.9500 . ?
C21 C20 1.386(6) . ?
C17 H17 0.9500 . ?
C17 C18 1.376(6) . ?
C33 H33A 0.9800 . ?
C33 H33B 0.9800 . ?
C33 H33C 0.9800 . ?
C19 H19 0.9500 . ?
C19 C20 1.389(8) . ?
C19 C18 1.384(8) . ?
C1 H1A 0.9800 . ?
C1 H1B 0.9800 . ?
C1 H1C 0.9800 . ?
C24 H24A 0.9900 . ?
C24 H24B 0.9900 . ?
C24 C23 1.522(6) . ?
C24 C25 1.523(6) . ?
C11 H11 0.9500 . ?
C11 C12 1.377(6) . ?
C7 H7 0.9500 . ?
C5 H5A 0.9900 . ?
C5 H5B 0.9900 . ?
C14 H14 0.9500 . ?
C14 C13 1.385(7) . ?
C20 H20 0.9500 . ?
C12 H12 0.9500 . ?
C12 C13 1.398(7) . ?
C18 H18 0.9500 . ?
C13 H13 0.9500 . ?
C23 H23A 0.9900 . ?
C23 H23B 0.9900 . ?
C26 C27 1.393(7) . ?
C26 C31 1.394(6) . ?
C27 H27 0.9500 . ?
C27 C28 1.386(7) . ?
C25 H25A 0.9900 . ?
C25 H25B 0.9900 . ?
C28 H28 0.9500 . ?
C28 C29 1.373(9) . ?
C31 H31 0.9500 . ?
C31 C30 1.388(8) . ?
C29 H29 0.9500 . ?
C29 C30 1.395(11) . ?
C30 H30 0.9500 . ?

loop_
_geom_torsion_atom_site_label_1
_geom_torsion_atom_site_label_2
_geom_torsion_atom_site_label_3
_geom_torsion_atom_site_label_4
_geom_torsion
_geom_torsion_site_symmetry_1
_geom_torsion_site_symmetry_2
_geom_torsion_site_symmetry_3
_geom_torsion_site_symmetry_4
_geom_torsion_publ_flag
Pt1 P1 C16 C21 -123.7(3) . . . . ?
Pt1 P1 C16 C17 53.1(3) . . . . ?
Pt1 P1 C10 C15 -125.0(3) . . . . ?
Pt1 P1 C10 C11 55.9(3) . . . . ?
Pt1 P1 C22 C23 -162.8(3) . . . . ?
P1 C16 C21 C20 175.3(3) . . . . ?
P1 C16 C17 C18 -176.8(3) . . . . ?
P1 C10 C15 C14 -179.5(4) . . . . ?
P1 C10 C11 C12 179.4(3) . . . . ?
P1 C22 C23 C24 172.7(3) . . . . ?
S1 C26 C27 C28 -179.7(3) . . . . ?
S1 C26 C31 C30 179.5(4) . . . . ?
N4 C6 C7 N5 -0.2(5) . . . . ?
N2 C3 C4 N3 0.9(5) . . . . ?
C9 N5 C8 Pt1 -1.1(6) . . . . ?
C9 N5 C8 N4 173.6(4) . . . . ?
C9 N5 C7 C6 -173.7(4) . . . . ?
C8 N5 C7 C6 -0.2(5) . . . . ?
C8 N4 C6 C7 0.5(5) . . . . ?
C8 N4 C5 N3 52.8(5) . . . . ?
C16 P1 C10 C15 -1.7(4) . . . . ?
C16 P1 C10 C11 179.3(3) . . . . ?
C16 P1 C22 C23 70.5(3) . . . . ?
C16 C21 C20 C19 0.9(7) . . . . ?
C16 C17 C18 C19 1.6(7) . . . . ?
C10 P1 C16 C21 115.1(4) . . . . ?
C10 P1 C16 C17 -68.2(4) . . . . ?
C10 P1 C22 C23 -42.9(3) . . . . ?
C10 C15 C14 C13 -0.3(8) . . . . ?
C10 C11 C12 C13 0.7(6) . . . . ?
C3 N2 C2 Pt1 -179.9(3) . . . . ?
C3 N2 C2 N3 -0.2(4) . . . . ?
C6 N4 C8 Pt1 175.0(3) . . . . ?
C6 N4 C8 N5 -0.6(5) . . . . ?
C6 N4 C5 N3 -116.0(4) . . . . ?
C15 C10 C11 C12 0.3(6) . . . . ?
C15 C14 C13 C12 1.3(8) . . . . ?
C2 N3 C4 C3 -1.1(5) . . . . ?
C2 N3 C5 N4 -53.3(5) . . . . ?
C2 N2 C3 C4 -0.5(5) . . . . ?
C4 N3 C2 Pt1 -179.5(3) . . . . ?
C4 N3 C2 N2 0.8(4) . . . . ?
C4 N3 C5 N4 123.5(4) . . . . ?
C22 P1 C16 C21 3.7(4) . . . . ?
C22 P1 C16 C17 -179.5(3) . . . . ?
C22 P1 C10 C15 112.0(4) . . . . ?
C22 P1 C10 C11 -67.1(3) . . . . ?
C21 C16 C17 C18 0.1(6) . . . . ?
C17 C16 C21 C20 -1.3(6) . . . . ?
C1 N2 C3 C4 179.1(4) . . . . ?
C1 N2 C2 Pt1 0.6(6) . . . . ?
C1 N2 C2 N3 -179.7(4) . . . . ?
C11 C10 C15 C14 -0.4(7) . . . . ?
C11 C12 C13 C14 -1.5(7) . . . . ?
C7 N5 C8 Pt1 -174.3(3) . . . . ?
C7 N5 C8 N4 0.4(5) . . . . ?
C5 N4 C8 Pt1 4.7(5) . . . . ?
C5 N4 C8 N5 -170.9(4) . . . . ?
C5 N4 C6 C7 170.3(4) . . . . ?
C5 N3 C2 Pt1 -2.2(5) . . . . ?
C5 N3 C2 N2 178.1(3) . . . . ?
C5 N3 C4 C3 -178.2(4) . . . . ?
C20 C19 C18 C17 -2.0(7) . . . . ?
C18 C19 C20 C21 0.7(7) . . . . ?
C23 C24 C25 S1 166.3(3) . . . . ?
C26 S1 C25 C24 89.3(4) . . . . ?
C26 C27 C28 C29 0.9(7) . . . . ?
C26 C31 C30 C29 -0.4(9) . . . . ?
C27 C26 C31 C30 -0.3(8) . . . . ?
C27 C28 C29 C30 -1.6(9) . . . . ?
C25 S1 C26 C27 -10.7(4) . . . . ?
C25 S1 C26 C31 169.5(4) . . . . ?
C25 C24 C23 C22 -178.3(4) . . . . ?
C28 C29 C30 C31 1.3(10) . . . . ?
C31 C26 C27 C28 0.1(7) . . . . ?
